data_7059090
loop_
_publ_author_name
'Seco, Jose M.'
'Calahorro, Antonio J.'
'Sebastian, Eider San'
'Salinas-Castillo, Alfonso'
'Colacio, Enrique'
'Rodr\'iguez-Di\'eguez, Antonio'

_publ_section_title
;
 Experimental and theoretical study of photoluminescence and magnetic
 properties of metal--organic polymers based on squarate and tetrazolate
 moieties containing linkers
;
_journal_issue 12
_journal_name_full 'New Journal of Chemistry'
_journal_page_first 9926
_journal_paper_doi 10.1039/C5NJ02474A
_journal_volume 39
_journal_year 2015
_chemical_formula_sum 'C5 H7 Co N5 O6'
_chemical_formula_weight 292.09
_space_group_crystal_system monoclinic
_space_group_IT_number 14
_space_group_name_Hall '-P 2ybc'
_space_group_name_H-M_alt 'P 1 21/c 1'
_atom_sites_solution_hydrogens difmap
_audit_creation_method SHELXL-2014
_audit_update_record
;
2015-10-07 deposited with the CCDC.
2015-10-14 downloaded from the CCDC.
;
_cell_angle_alpha 90
_cell_angle_beta 106.514(4)
_cell_angle_gamma 90
_cell_formula_units_Z 4
_cell_length_a 8.193(2)
_cell_length_b 10.046(3)
_cell_length_c 10.966(3)
_cell_measurement_reflns_used 1095
_cell_measurement_temperature 100(2)
_cell_measurement_theta_max 24.75
_cell_measurement_theta_min 2.59
_cell_volume 865.3(4)
_computing_cell_refinement 'Bruker smart'
_computing_data_collection 'Bruker smart'
_computing_data_reduction 'Bruker smart'
_computing_molecular_graphics 'Ortep for Windows (Farrugia, 2012)'
_computing_publication_material 'SHELXL-2014 (Sheldrick, 2014)'
_computing_structure_refinement 'SHELXL-2014 (Sheldrick, 2014)'
_computing_structure_solution 'SHELXL-2014 (Sheldrick, 2014)'
_diffrn_ambient_temperature 100(2)
_diffrn_measured_fraction_theta_full 0.996
_diffrn_measured_fraction_theta_max 0.906
_diffrn_measurement_device_type 'Bruker Axs APEX automatic diffractometer'
_diffrn_radiation_source 'fine-focus sealed tube'
_diffrn_radiation_type MoK\a
_diffrn_radiation_wavelength 0.71069
_diffrn_reflns_av_R_equivalents 0.0434
_diffrn_reflns_av_unetI/netI 0.0552
_diffrn_reflns_Laue_measured_fraction_full 0.996
_diffrn_reflns_Laue_measured_fraction_max 0.906
_diffrn_reflns_limit_h_max 9
_diffrn_reflns_limit_h_min -10
_diffrn_reflns_limit_k_max 12
_diffrn_reflns_limit_k_min -13
_diffrn_reflns_limit_l_max 13
_diffrn_reflns_limit_l_min -13
_diffrn_reflns_number 5280
_diffrn_reflns_point_group_measured_fraction_full 0.996
_diffrn_reflns_point_group_measured_fraction_max 0.906
_diffrn_reflns_theta_full 25.240
_diffrn_reflns_theta_max 28.178
_diffrn_reflns_theta_min 2.593
_exptl_absorpt_coefficient_mu 2.018
_exptl_absorpt_correction_T_max 0.746
_exptl_absorpt_correction_T_min 0.566
_exptl_absorpt_correction_type empirical
_exptl_absorpt_process_details 'Bruker SADABS (Bruker, 1999)'
_exptl_crystal_colour red
_exptl_crystal_density_diffrn 2.242
_exptl_crystal_description prismatic
_exptl_crystal_F_000 588
_exptl_crystal_size_max 0.14
_exptl_crystal_size_mid 0.14
_exptl_crystal_size_min 0.12
_refine_diff_density_max 0.797
_refine_diff_density_min -0.506
_refine_diff_density_rms 0.129
_refine_ls_extinction_method none
_refine_ls_goodness_of_fit_ref 1.039
_refine_ls_hydrogen_treatment refall
_refine_ls_matrix_type full
_refine_ls_number_parameters 182
_refine_ls_number_reflns 1930
_refine_ls_number_restraints 16
_refine_ls_restrained_S_all 1.036
_refine_ls_R_factor_all 0.0581
_refine_ls_R_factor_gt 0.0421
_refine_ls_shift/su_max 0.001
_refine_ls_shift/su_mean 0.000
_refine_ls_structure_factor_coef Fsqd
_refine_ls_weighting_details 'w=1/[\s^2^(Fo^2^)+(0.0539P)^2^] where P=(Fo^2^+2Fc^2^)/3'
_refine_ls_weighting_scheme calc
_refine_ls_wR_factor_gt 0.0962
_refine_ls_wR_factor_ref 0.1045
_reflns_Friedel_coverage 0.000
_reflns_number_gt 1499
_reflns_number_total 1930
_reflns_threshold_expression 'I > 2\s(I)'
_cod_data_source_file c5nj02474a2.cif
_cod_data_source_block Co
_cod_depositor_comments
;
The following automatic conversions were performed:

data item '_exptl_absorpt_correction_type' value 'Empirical' was
changed to 'empirical' in accordance with the
/home/saulius/struct/COD-crude-data/automatic-downloads/DataCite-retrospective/RSC/depositions/lib/dictionaries/cif_core.dic
dictionary named 'cif_core.dic' version 2.4.2 last updated on
2011-04-26.

Automatic conversion script
Id: cif_fix_values 6909 2019-04-08 15:41:33Z antanas 
;
_cod_original_sg_symbol_H-M 'P 21/c'
_cod_database_code 7059090
_shelx_space_group_comment
;
The symmetry employed for this shelxl refinement is uniquely defined
by the following loop, which should always be used as a source of
symmetry information in preference to the above space-group names.
They are only intended as comments.
;
_shelxl_version_number 2014-3

loop_
_space_group_symop_operation_xyz
'x, y, z'
'-x, y+1/2, -z+1/2'
'-x, -y, -z'
'x, -y-1/2, z-1/2'

loop_
_atom_site_label
_atom_site_type_symbol
_atom_site_fract_x
_atom_site_fract_y
_atom_site_fract_z
_atom_site_U_iso_or_equiv
_atom_site_adp_type
_atom_site_occupancy
_atom_site_site_symmetry_order
_atom_site_calc_flag
_atom_site_refinement_flags_posn
Co1 Co 0.23536(6) 0.13296(4) 0.25368(4) 0.00965(17) Uani 1 1 d .
C1 C 0.2355(4) -0.0384(3) 0.0384(3) 0.0116(7) Uani 1 1 d .
C2 C 0.1935(4) -0.1637(3) 0.0818(3) 0.0102(7) Uani 1 1 d .
C3 C 0.2781(4) -0.2371(3) 0.0046(3) 0.0116(7) Uani 1 1 d .
C4 C 0.3179(4) -0.1079(3) -0.0479(3) 0.0116(7) Uani 1 1 d .
C5 C 0.0309(4) -0.1406(3) 0.2352(3) 0.0106(7) Uani 1 1 d .
N1 N 0.0549(3) -0.0125(3) 0.2643(3) 0.0088(6) Uani 1 1 d .
N2 N -0.0449(3) 0.0126(3) 0.3411(3) 0.0121(6) Uani 1 1 d .
N3 N -0.1242(4) -0.0952(3) 0.3563(3) 0.0122(6) Uani 1 1 d .
N4 N -0.0806(3) -0.1960(3) 0.2889(3) 0.0110(6) Uani 1 1 d .
O1 O 0.2146(3) 0.0823(2) 0.0637(2) 0.0111(5) Uani 1 1 d .
N5 N 0.1100(4) -0.2134(3) 0.1619(3) 0.0106(6) Uani 1 1 d D
O1W O 0.2730(3) 0.1813(3) 0.4476(2) 0.0131(5) Uani 1 1 d D
O3 O 0.3065(3) -0.3571(2) -0.0073(2) 0.0122(5) Uani 1 1 d .
O2W O 0.4472(3) 0.2429(2) 0.2481(2) 0.0118(5) Uani 1 1 d D
O4 O 0.3863(3) -0.0729(2) -0.1291(2) 0.0147(5) Uani 1 1 d .
O3W O 0.4336(3) -0.0148(2) 0.3268(2) 0.0126(5) Uani 1 1 d D
H11W H 0.236(5) 0.132(3) 0.498(3) 0.024(12) Uiso 1 1 d D
H12W H 0.277(5) 0.261(2) 0.477(4) 0.029(12) Uiso 1 1 d D
H21W H 0.442(6) 0.328(2) 0.233(4) 0.048(15) Uiso 1 1 d D
H31W H 0.402(4) -0.057(3) 0.385(3) 0.014(10) Uiso 1 1 d D
H5 H 0.089(5) -0.295(2) 0.161(4) 0.017(11) Uiso 1 1 d D
H22W H 0.496(5) 0.205(4) 0.195(4) 0.046(15) Uiso 1 1 d D
H32W H 0.519(4) 0.031(3) 0.370(3) 0.024(12) Uiso 1 1 d D

loop_
_atom_site_aniso_label
_atom_site_aniso_U_11
_atom_site_aniso_U_22
_atom_site_aniso_U_33
_atom_site_aniso_U_23
_atom_site_aniso_U_13
_atom_site_aniso_U_12
Co1 0.0118(3) 0.0078(3) 0.0101(3) -0.00025(18) 0.00424(19) -0.00010(17)
C1 0.0098(16) 0.0157(18) 0.0085(17) 0.0002(14) 0.0016(13) 0.0007(13)
C2 0.0102(16) 0.0121(18) 0.0079(16) -0.0020(13) 0.0018(13) -0.0029(13)
C3 0.0079(16) 0.018(2) 0.0080(17) 0.0008(14) 0.0002(13) 0.0010(13)
C4 0.0105(17) 0.0134(19) 0.0100(17) 0.0001(13) 0.0015(14) -0.0023(13)
C5 0.0117(17) 0.0110(17) 0.0091(17) -0.0004(13) 0.0031(14) 0.0015(13)
N1 0.0104(14) 0.0060(14) 0.0103(14) 0.0011(11) 0.0032(11) -0.0007(11)
N2 0.0115(15) 0.0124(16) 0.0140(15) 0.0000(12) 0.0063(12) 0.0011(11)
N3 0.0153(15) 0.0102(15) 0.0113(15) -0.0002(12) 0.0042(12) -0.0023(11)
N4 0.0107(14) 0.0127(16) 0.0101(14) -0.0001(12) 0.0037(12) 0.0025(11)
O1 0.0160(13) 0.0089(12) 0.0090(12) -0.0004(10) 0.0046(10) -0.0013(10)
N5 0.0139(15) 0.0069(15) 0.0141(15) -0.0014(12) 0.0091(12) 0.0015(11)
O1W 0.0206(14) 0.0098(14) 0.0110(13) -0.0006(10) 0.0081(11) -0.0024(11)
O3 0.0146(13) 0.0097(13) 0.0135(13) -0.0030(10) 0.0059(10) 0.0002(9)
O2W 0.0136(13) 0.0092(13) 0.0138(13) 0.0012(10) 0.0057(11) -0.0002(10)
O4 0.0163(13) 0.0154(14) 0.0147(13) 0.0010(10) 0.0083(11) 0.0011(10)
O3W 0.0156(13) 0.0088(13) 0.0146(13) -0.0001(10) 0.0064(11) -0.0025(10)

loop_
_atom_type_symbol
_atom_type_description
_atom_type_scat_dispersion_real
_atom_type_scat_dispersion_imag
_atom_type_scat_source
C C 0.0033 0.0016 'International Tables Vol C Tables 4.2.6.8 and 6.1.1.4'
H H 0.0000 0.0000 'International Tables Vol C Tables 4.2.6.8 and 6.1.1.4'
N N 0.0061 0.0033 'International Tables Vol C Tables 4.2.6.8 and 6.1.1.4'
O O 0.0106 0.0060 'International Tables Vol C Tables 4.2.6.8 and 6.1.1.4'
Co Co 0.3494 0.9721 'International Tables Vol C Tables 4.2.6.8 and 6.1.1.4'

loop_
_geom_angle_atom_site_label_1
_geom_angle_atom_site_label_2
_geom_angle_atom_site_label_3
_geom_angle
_geom_angle_site_symmetry_1
_geom_angle_site_symmetry_3
O2W Co1 O1 86.11(9) . .
O2W Co1 N1 168.10(10) . .
O1 Co1 N1 91.52(10) . .
O2W Co1 N4 90.86(10) . 2
O1 Co1 N4 95.94(10) . 2
N1 Co1 N4 100.98(11) . 2
O2W Co1 O1W 91.33(10) . .
O1 Co1 O1W 176.35(9) . .
N1 Co1 O1W 90.45(10) . .
N4 Co1 O1W 86.69(10) 2 .
O2W Co1 O3W 80.27(10) . .
O1 Co1 O3W 92.38(9) . .
N1 Co1 O3W 88.19(10) . .
N4 Co1 O3W 167.41(10) 2 .
O1W Co1 O3W 84.61(10) . .
O1 C1 C2 135.5(3) . .
O1 C1 C4 134.8(3) . .
C2 C1 C4 89.7(3) . .
N5 C2 C1 139.4(3) . .
N5 C2 C3 127.5(3) . .
C1 C2 C3 93.1(3) . .
O3 C3 C2 134.0(3) . .
O3 C3 C4 137.3(3) . .
C2 C3 C4 88.6(3) . .
O4 C4 C1 135.3(3) . .
O4 C4 C3 136.2(3) . .
C1 C4 C3 88.5(3) . .
N1 C5 N4 111.7(3) . .
N1 C5 N5 126.4(3) . .
N4 C5 N5 121.9(3) . .
C5 N1 N2 104.8(3) . .
C5 N1 Co1 135.9(2) . .
N2 N1 Co1 117.6(2) . .
N3 N2 N1 109.7(3) . .
N2 N3 N4 109.4(3) . .
C5 N4 N3 104.3(3) . .
C5 N4 Co1 133.1(2) . 2_545
N3 N4 Co1 119.6(2) . 2_545
C1 O1 Co1 118.1(2) . .
C2 N5 C5 126.2(3) . .
C2 N5 H5 119(3) . .
C5 N5 H5 114(3) . .
Co1 O1W H11W 122(3) . .
Co1 O1W H12W 125(3) . .
H11W O1W H12W 106(4) . .
Co1 O2W H21W 122(3) . .
Co1 O2W H22W 109(3) . .
H21W O2W H22W 108(4) . .
Co1 O3W H31W 105(2) . .
Co1 O3W H32W 104(3) . .
H31W O3W H32W 103(4) . .

loop_
_geom_bond_atom_site_label_1
_geom_bond_atom_site_label_2
_geom_bond_distance
_geom_bond_site_symmetry_2
Co1 O2W 2.073(2) .
Co1 O1 2.104(2) .
Co1 N1 2.105(3) .
Co1 N4 2.107(3) 2
Co1 O1W 2.117(3) .
Co1 O3W 2.179(3) .
C1 O1 1.266(4) .
C1 C2 1.422(5) .
C1 C4 1.484(5) .
C2 N5 1.353(4) .
C2 C3 1.441(4) .
C3 O3 1.241(4) .
C3 C4 1.494(5) .
C4 O4 1.230(4) .
C5 N1 1.327(4) .
C5 N4 1.341(4) .
C5 N5 1.377(4) .
N1 N2 1.354(4) .
N2 N3 1.298(4) .
N3 N4 1.360(4) .
N4 Co1 2.107(3) 2_545
N5 H5 0.838(19) .
O1W H11W 0.86(2) .
O1W H12W 0.86(2) .
O2W H21W 0.87(2) .
O2W H22W 0.88(2) .
O3W H31W 0.87(2) .
O3W H32W 0.86(2) .

loop_
_geom_hbond_atom_site_label_D
_geom_hbond_atom_site_label_H
_geom_hbond_atom_site_label_A
_geom_hbond_distance_DH
_geom_hbond_distance_HA
_geom_hbond_distance_DA
_geom_hbond_angle_DHA
_geom_hbond_site_symmetry_A
O1W H11W N3 0.86(2) 2.09(3) 2.889(4) 155(4) 3_556
O1W H12W O1 0.86(2) 1.98(2) 2.799(3) 159(4) 4_566
O2W H21W N3 0.87(2) 2.62(5) 3.039(4) 110(4) 2
O2W H21W O3W 0.87(2) 2.08(3) 2.830(3) 144(4) 2_655
O3W H31W O3 0.87(2) 1.81(2) 2.670(3) 172(4) 4_556
N5 H5 N2 0.838(19) 1.96(2) 2.802(4) 179(4) 2_545
O2W H22W O4 0.88(2) 1.90(3) 2.737(3) 159(5) 3_655
O3W H32W O3 0.86(2) 2.08(2) 2.926(3) 167(4) 2_655
O1W H11W N3 0.86(2) 2.09(3) 2.889(4) 155(4) 3_556
O1W H12W O1 0.86(2) 1.98(2) 2.799(3) 159(4) 4_566
O2W H21W N3 0.87(2) 2.62(5) 3.039(4) 110(4) 2
O2W H21W O3W 0.87(2) 2.08(3) 2.830(3) 144(4) 2_655
O3W H31W O3 0.87(2) 1.81(2) 2.670(3) 172(4) 4_556
N5 H5 N2 0.838(19) 1.96(2) 2.802(4) 179(4) 2_545
O2W H22W O4 0.88(2) 1.90(3) 2.737(3) 159(5) 3_655
O3W H32W O3 0.86(2) 2.08(2) 2.926(3) 167(4) 2_655
